data_7703779
loop_
_publ_author_name
'Manankandayalage, Chamila P.'
'Unruh, Daniel K.'
'Krempner, Clemens'

_publ_section_title
;
 Boronic, diboronic and boric acid esters of 1,8-naphthalenediol -
 synthesis, structure and formation of boronium salts.
;
_journal_issue 15
_journal_name_full 'Dalton transactions (Cambridge, England : 2003)'
_journal_page_first 4834
_journal_page_last 4842
_journal_paper_doi 10.1039/d0dt00745e
_journal_volume 49
_journal_year 2020
_chemical_formula_sum 'C11 H9 B O3'
_chemical_formula_weight 199.99
_space_group_IT_number 14
_space_group_name_Hall '-P 2ybc'
_space_group_name_H-M_alt 'P 1 21/c 1'
_symmetry_cell_setting monoclinic
_symmetry_Int_Tables_number 14
_symmetry_space_group_name_Hall '-P 2ybc'
_symmetry_space_group_name_H-M 'P 1 21/c 1'
_atom_sites_solution_hydrogens geom
_atom_sites_solution_primary dual
_atom_sites_solution_secondary difmap
_audit_creation_date 2019-06-13T14:38:22-00:00
_audit_creation_method 'WinGX routine CIF_UPDATE'
_audit_update_record
;
2019-10-30 deposited with the CCDC.	2020-03-16 downloaded from the CCDC.
;
_cell_angle_alpha 90
_cell_angle_beta 102.7300(10)
_cell_angle_gamma 90
_cell_formula_units_Z 12
_cell_length_a 22.9961(2)
_cell_length_b 8.76840(10)
_cell_length_c 14.2648(2)
_cell_measurement_reflns_used 20621
_cell_measurement_temperature 100(2)
_cell_measurement_theta_max 77.067
_cell_measurement_theta_min 5.376
_cell_volume 2805.64(6)
_computing_cell_refinement 'CrysAlisPro 1.171.40.56a (Rigaku OD, 2019)'
_computing_data_collection 'CrysAlisPro 1.171.40.56a (Rigaku OD, 2019)'
_computing_data_reduction 'CrysAlisPro 1.171.40.56a (Rigaku OD, 2019)'
_computing_structure_refinement 'SHELXL-2018/3 (Sheldrick, 2018)'
_computing_structure_solution 'SHELXT 2014/5 (Sheldrick, 2014)'
_diffrn_ambient_environment N~2~
_diffrn_ambient_temperature 100(2)
_diffrn_detector 'CCD plate'
_diffrn_detector_area_resol_mean 10
_diffrn_detector_type HyPix
_diffrn_measured_fraction_theta_full 0.998
_diffrn_measured_fraction_theta_max 0.981
_diffrn_measurement_device 'four-circle diffractometer'
_diffrn_measurement_device_type 'XtaLAB Synergy, Dualflex, HyPix'
_diffrn_measurement_method '\w scans'
_diffrn_orient_matrix_type 'CrysAlisPro convention (1999,Acta A55,543-557)'
_diffrn_orient_matrix_UB_11 -0.0230863
_diffrn_orient_matrix_UB_12 -0.1087974
_diffrn_orient_matrix_UB_13 -0.0848367
_diffrn_orient_matrix_UB_21 -0.0627594
_diffrn_orient_matrix_UB_22 0.0054962
_diffrn_orient_matrix_UB_23 0.0215379
_diffrn_orient_matrix_UB_31 -0.0157388
_diffrn_orient_matrix_UB_32 0.137828
_diffrn_orient_matrix_UB_33 -0.0677618
_diffrn_radiation_monochromator mirror
_diffrn_radiation_probe x-ray
_diffrn_radiation_type CuK\a
_diffrn_radiation_wavelength 1.54178
_diffrn_reflns_av_R_equivalents 0.0404
_diffrn_reflns_av_unetI/netI 0.0597
_diffrn_reflns_Laue_measured_fraction_full 0.998
_diffrn_reflns_Laue_measured_fraction_max 0.981
_diffrn_reflns_limit_h_max 28
_diffrn_reflns_limit_h_min -29
_diffrn_reflns_limit_k_max 11
_diffrn_reflns_limit_k_min -10
_diffrn_reflns_limit_l_max 18
_diffrn_reflns_limit_l_min -17
_diffrn_reflns_number 36569
_diffrn_reflns_point_group_measured_fraction_full 0.998
_diffrn_reflns_point_group_measured_fraction_max 0.981
_diffrn_reflns_theta_full 67.679
_diffrn_reflns_theta_max 77.381
_diffrn_reflns_theta_min 3.941
_diffrn_source 'micro-focus sealed X-ray tube'
_diffrn_source_type 'PhotonJet (Cu) X-ray Source'
_exptl_absorpt_coefficient_mu 0.833
_exptl_absorpt_correction_T_max 1
_exptl_absorpt_correction_T_min 0.536
_exptl_absorpt_correction_type gaussian
_exptl_absorpt_process_details
;
        CrysAlisPro 1.171.40.56a (Rigaku Oxford Diffraction, 2019)
Numerical absorption correction based on gaussian integration over
                        a multifaceted crystal model
        Empirical absorption correction using spherical harmonics,
 implemented in SCALE3 ABSPACK scaling algorithm.
;
_exptl_crystal_colour 'clear colourless'
_exptl_crystal_density_diffrn 1.42
_exptl_crystal_description plate
_exptl_crystal_F_000 1248
_exptl_crystal_size_max 0.129
_exptl_crystal_size_mid 0.122
_exptl_crystal_size_min 0.017
_refine_diff_density_max 0.199
_refine_diff_density_min -0.247
_refine_diff_density_rms 0.048
_refine_ls_extinction_method none
_refine_ls_goodness_of_fit_ref 1.059
_refine_ls_hydrogen_treatment constr
_refine_ls_matrix_type full
_refine_ls_number_parameters 409
_refine_ls_number_reflns 5830
_refine_ls_number_restraints 0
_refine_ls_restrained_S_all 1.059
_refine_ls_R_factor_all 0.0393
_refine_ls_R_factor_gt 0.0343
_refine_ls_shift/su_max 0.001
_refine_ls_shift/su_mean 0
_refine_ls_structure_factor_coef Fsqd
_refine_ls_weighting_details 'w=1/[\s^2^(Fo^2^)+(0.0486P)^2^+0.6417P] where P=(Fo^2^+2Fc^2^)/3'
_refine_ls_weighting_scheme calc
_refine_ls_wR_factor_gt 0.0907
_refine_ls_wR_factor_ref 0.094
_reflns_Friedel_coverage 0
_reflns_number_gt 5091
_reflns_number_total 5830
_reflns_threshold_expression 'I > 2\s(I)'
_cod_data_source_file d0dt00745e2.cif
_cod_data_source_block 10a
_cod_depositor_comments 'Adding full bibliography for 7703777--7703788.cif.'
_cod_original_sg_symbol_H-M 'P 21/c'
_cod_database_code 7703779
_shelx_estimated_absorpt_t_min 0.9
_shelx_estimated_absorpt_t_max 0.986
_shelx_shelxl_version_number 2018/3

loop_
_symmetry_equiv_pos_as_xyz
'x, y, z'
'-x, y+1/2, -z+1/2'
'-x, -y, -z'
'x, -y-1/2, z-1/2'

loop_
_atom_site_label
_atom_site_type_symbol
_atom_site_fract_x
_atom_site_fract_y
_atom_site_fract_z
_atom_site_U_iso_or_equiv
_atom_site_adp_type
_atom_site_occupancy
_atom_site_site_symmetry_order
_atom_site_calc_flag
_atom_site_refinement_flags_posn
_atom_site_refinement_flags_adp
_atom_site_refinement_flags_occupancy
_atom_site_disorder_assembly
_atom_site_disorder_group
O1 O 0.48843(3) 0.72807(8) 0.43677(5) 0.01870(16) Uani 1 1 d . . . . .
O2 O 0.51025(3) 0.79707(8) 0.60467(5) 0.01934(16) Uani 1 1 d . . . . .
O3 O 0.56122(3) 0.91499(9) 0.50176(5) 0.02135(17) Uani 1 1 d . . . . .
O4 O 0.80835(3) 0.98279(9) 0.44281(5) 0.02053(17) Uani 1 1 d . . . . .
O5 O 0.74941(3) 0.75768(9) 0.39025(6) 0.02219(17) Uani 1 1 d . . . . .
O6 O 0.70771(3) 0.99607(9) 0.35579(6) 0.02313(18) Uani 1 1 d . . . . .
O7 O 0.86066(3) 0.63156(9) 0.23330(5) 0.02111(17) Uani 1 1 d . . . . .
O8 O 0.92022(3) 0.40224(9) 0.26470(6) 0.02229(17) Uani 1 1 d . . . . .
O9 O 0.96397(3) 0.63582(9) 0.30661(6) 0.02303(17) Uani 1 1 d . . . . .
C1 C 0.44538(4) 0.62595(12) 0.45072(7) 0.0169(2) Uani 1 1 d . . . . .
C2 C 0.43470(4) 0.60988(12) 0.54406(7) 0.0173(2) Uani 1 1 d . . . . .
C3 C 0.46806(5) 0.69527(12) 0.62162(8) 0.0184(2) Uani 1 1 d . . . . .
C4 C 0.45968(5) 0.67747(13) 0.71274(8) 0.0220(2) Uani 1 1 d . . . . .
H4 H 0.482312 0.735848 0.764152 0.026 Uiso 1 1 calc R U . . .
C5 C 0.41700(5) 0.57133(13) 0.72977(8) 0.0243(2) Uani 1 1 d . . . . .
H5 H 0.411426 0.558137 0.793304 0.029 Uiso 1 1 calc R U . . .
C6 C 0.38343(5) 0.48688(13) 0.65652(8) 0.0233(2) Uani 1 1 d . . . . .
H6 H 0.354722 0.416806 0.669611 0.028 Uiso 1 1 calc R U . . .
C7 C 0.39144(5) 0.50386(12) 0.56099(8) 0.0194(2) Uani 1 1 d . . . . .
C8 C 0.35984(5) 0.41741(13) 0.48173(8) 0.0218(2) Uani 1 1 d . . . . .
H8 H 0.330339 0.346473 0.490804 0.026 Uiso 1 1 calc R U . . .
C9 C 0.37159(5) 0.43559(13) 0.39226(8) 0.0220(2) Uani 1 1 d . . . . .
H9 H 0.350243 0.376006 0.340322 0.026 Uiso 1 1 calc R U . . .
C10 C 0.41470(5) 0.54087(13) 0.37543(8) 0.0202(2) Uani 1 1 d . . . . .
H10 H 0.422261 0.552383 0.312971 0.024 Uiso 1 1 calc R U . . .
C11 C 0.57870(5) 0.92741(13) 0.41118(8) 0.0244(2) Uani 1 1 d . . . . .
H11A H 0.589702 0.826451 0.391232 0.037 Uiso 1 1 calc R U . . .
H11B H 0.612922 0.99635 0.418089 0.037 Uiso 1 1 calc R U . . .
H11C H 0.545366 0.967886 0.362546 0.037 Uiso 1 1 calc R U . . .
C12 C 0.85722(5) 0.89360(13) 0.48190(7) 0.0193(2) Uani 1 1 d . . . . .
C13 C 0.85205(5) 0.73338(13) 0.47334(7) 0.0192(2) Uani 1 1 d . . . . .
C14 C 0.79765(5) 0.66479(13) 0.42695(8) 0.0200(2) Uani 1 1 d . . . . .
C15 C 0.79228(5) 0.51040(13) 0.41650(8) 0.0242(2) Uani 1 1 d . . . . .
H15 H 0.755396 0.466025 0.385325 0.029 Uiso 1 1 calc R U . . .
C16 C 0.84236(5) 0.41758(13) 0.45271(9) 0.0265(2) Uani 1 1 d . . . . .
H16 H 0.83892 0.310082 0.445203 0.032 Uiso 1 1 calc R U . . .
C17 C 0.89587(5) 0.47939(14) 0.49848(8) 0.0255(2) Uani 1 1 d . . . . .
H17 H 0.928901 0.414518 0.522322 0.031 Uiso 1 1 calc R U . . .
C18 C 0.90223(5) 0.63975(13) 0.51049(8) 0.0214(2) Uani 1 1 d . . . . .
C19 C 0.95618(5) 0.71152(14) 0.55710(8) 0.0249(2) Uani 1 1 d . . . . .
H19 H 0.990279 0.651401 0.583145 0.03 Uiso 1 1 calc R U . . .
C20 C 0.95926(5) 0.86728(14) 0.56467(8) 0.0253(2) Uani 1 1 d . . . . .
H20 H 0.995682 0.913443 0.596302 0.03 Uiso 1 1 calc R U . . .
C21 C 0.90966(5) 0.96104(14) 0.52665(8) 0.0234(2) Uani 1 1 d . . . . .
H21 H 0.91268 1.068878 0.532069 0.028 Uiso 1 1 calc R U . . .
C22 C 0.70940(5) 1.15957(13) 0.36015(9) 0.0272(3) Uani 1 1 d . . . . .
H22A H 0.740949 1.197247 0.329856 0.041 Uiso 1 1 calc R U . . .
H22B H 0.717512 1.192401 0.427449 0.041 Uiso 1 1 calc R U . . .
H22C H 0.670896 1.200712 0.326115 0.041 Uiso 1 1 calc R U . . .
C23 C 0.81066(5) 0.54621(13) 0.19385(8) 0.0202(2) Uani 1 1 d . . . . .
C24 C 0.81598(5) 0.38569(13) 0.19102(7) 0.0206(2) Uani 1 1 d . . . . .
C25 C 0.87132(5) 0.31329(13) 0.22746(8) 0.0215(2) Uani 1 1 d . . . . .
C26 C 0.87716(6) 0.15864(14) 0.22642(9) 0.0282(3) Uani 1 1 d . . . . .
H26 H 0.914697 0.111936 0.251035 0.034 Uiso 1 1 calc R U . . .
C27 C 0.82655(6) 0.06918(15) 0.18819(10) 0.0329(3) Uani 1 1 d . . . . .
H27 H 0.830239 -0.038703 0.187447 0.04 Uiso 1 1 calc R U . . .
C28 C 0.77222(6) 0.13474(15) 0.15212(9) 0.0317(3) Uani 1 1 d . . . . .
H28 H 0.73886 0.071892 0.126426 0.038 Uiso 1 1 calc R U . . .
C29 C 0.76511(5) 0.29549(14) 0.15266(8) 0.0247(2) Uani 1 1 d . . . . .
C30 C 0.70992(5) 0.37165(16) 0.11851(8) 0.0295(3) Uani 1 1 d . . . . .
H30 H 0.675084 0.313954 0.092826 0.035 Uiso 1 1 calc R U . . .
C31 C 0.70650(5) 0.52732(16) 0.12229(9) 0.0299(3) Uani 1 1 d . . . . .
H31 H 0.669161 0.575872 0.099154 0.036 Uiso 1 1 calc R U . . .
C32 C 0.75727(5) 0.61753(15) 0.15984(8) 0.0260(2) Uani 1 1 d . . . . .
H32 H 0.754357 0.725536 0.16141 0.031 Uiso 1 1 calc R U . . .
C33 C 0.96203(5) 0.79870(13) 0.31267(9) 0.0262(2) Uani 1 1 d . . . . .
H33A H 0.953157 0.842139 0.247779 0.039 Uiso 1 1 calc R U . . .
H33B H 1.000703 0.836679 0.348247 0.039 Uiso 1 1 calc R U . . .
H33C H 0.930901 0.828744 0.346143 0.039 Uiso 1 1 calc R U . . .
B1 B 0.51962(5) 0.81248(14) 0.51318(9) 0.0183(2) Uani 1 1 d . . . . .
B2 B 0.75580(5) 0.91361(14) 0.39716(9) 0.0198(2) Uani 1 1 d . . . . .
B3 B 0.91412(5) 0.55795(15) 0.26763(9) 0.0202(2) Uani 1 1 d . . . . .

loop_
_atom_site_aniso_label
_atom_site_aniso_U_11
_atom_site_aniso_U_22
_atom_site_aniso_U_33
_atom_site_aniso_U_23
_atom_site_aniso_U_13
_atom_site_aniso_U_12
O1 0.0192(4) 0.0193(4) 0.0174(4) 0.0008(3) 0.0035(3) -0.0019(3)
O2 0.0201(4) 0.0184(4) 0.0185(4) -0.0012(3) 0.0020(3) -0.0005(3)
O3 0.0190(4) 0.0210(4) 0.0235(4) 0.0003(3) 0.0034(3) -0.0009(3)
O4 0.0187(4) 0.0177(4) 0.0243(4) 0.0000(3) 0.0030(3) -0.0001(3)
O5 0.0173(4) 0.0181(4) 0.0295(4) 0.0005(3) 0.0016(3) 0.0000(3)
O6 0.0204(4) 0.0178(4) 0.0301(4) 0.0024(3) 0.0031(3) -0.0001(3)
O7 0.0174(4) 0.0190(4) 0.0258(4) -0.0010(3) 0.0023(3) -0.0012(3)
O8 0.0168(4) 0.0200(4) 0.0281(4) -0.0026(3) 0.0008(3) -0.0003(3)
O9 0.0190(4) 0.0214(4) 0.0273(4) -0.0032(3) 0.0022(3) -0.0026(3)
C1 0.0150(4) 0.0150(5) 0.0202(5) 0.0025(4) 0.0031(4) 0.0024(4)
C2 0.0163(5) 0.0157(5) 0.0192(5) 0.0014(4) 0.0027(4) 0.0048(4)
C3 0.0184(5) 0.0156(5) 0.0210(5) 0.0014(4) 0.0039(4) 0.0041(4)
C4 0.0255(5) 0.0217(5) 0.0180(5) 0.0000(4) 0.0031(4) 0.0071(4)
C5 0.0284(6) 0.0259(6) 0.0207(5) 0.0059(4) 0.0096(4) 0.0088(5)
C6 0.0215(5) 0.0222(5) 0.0280(6) 0.0067(4) 0.0097(4) 0.0052(4)
C7 0.0166(5) 0.0176(5) 0.0243(5) 0.0038(4) 0.0048(4) 0.0049(4)
C8 0.0166(5) 0.0176(5) 0.0303(6) 0.0028(4) 0.0032(4) 0.0012(4)
C9 0.0189(5) 0.0191(5) 0.0253(5) -0.0020(4) -0.0008(4) 0.0011(4)
C10 0.0203(5) 0.0217(5) 0.0176(5) 0.0006(4) 0.0024(4) 0.0019(4)
C11 0.0228(5) 0.0233(6) 0.0285(6) 0.0032(4) 0.0087(4) -0.0005(4)
C12 0.0187(5) 0.0214(5) 0.0186(5) 0.0000(4) 0.0058(4) 0.0009(4)
C13 0.0192(5) 0.0215(5) 0.0177(5) 0.0005(4) 0.0059(4) 0.0000(4)
C14 0.0193(5) 0.0203(5) 0.0210(5) 0.0017(4) 0.0059(4) 0.0010(4)
C15 0.0234(5) 0.0203(5) 0.0290(6) -0.0004(4) 0.0062(4) -0.0027(4)
C16 0.0309(6) 0.0171(5) 0.0329(6) 0.0022(5) 0.0102(5) 0.0020(5)
C17 0.0253(6) 0.0253(6) 0.0272(6) 0.0048(5) 0.0084(4) 0.0072(5)
C18 0.0207(5) 0.0251(6) 0.0193(5) 0.0023(4) 0.0064(4) 0.0018(4)
C19 0.0198(5) 0.0336(6) 0.0205(5) 0.0017(5) 0.0032(4) 0.0038(5)
C20 0.0187(5) 0.0338(6) 0.0221(5) -0.0036(5) 0.0019(4) -0.0035(5)
C21 0.0234(5) 0.0242(6) 0.0229(5) -0.0042(4) 0.0055(4) -0.0032(4)
C22 0.0292(6) 0.0179(6) 0.0341(6) 0.0041(5) 0.0059(5) 0.0021(4)
C23 0.0171(5) 0.0250(6) 0.0180(5) 0.0002(4) 0.0029(4) -0.0030(4)
C24 0.0194(5) 0.0253(6) 0.0175(5) -0.0018(4) 0.0048(4) -0.0036(4)
C25 0.0214(5) 0.0224(6) 0.0206(5) -0.0026(4) 0.0046(4) -0.0037(4)
C26 0.0303(6) 0.0224(6) 0.0324(6) -0.0027(5) 0.0081(5) 0.0000(5)
C27 0.0403(7) 0.0213(6) 0.0404(7) -0.0078(5) 0.0157(6) -0.0081(5)
C28 0.0323(6) 0.0335(7) 0.0316(6) -0.0105(5) 0.0120(5) -0.0158(5)
C29 0.0231(5) 0.0327(6) 0.0193(5) -0.0041(5) 0.0067(4) -0.0090(5)
C30 0.0193(5) 0.0457(7) 0.0229(6) -0.0029(5) 0.0031(4) -0.0094(5)
C31 0.0170(5) 0.0458(8) 0.0253(6) 0.0043(5) 0.0013(4) 0.0017(5)
C32 0.0219(5) 0.0307(6) 0.0250(6) 0.0042(5) 0.0042(4) 0.0030(5)
C33 0.0261(6) 0.0220(6) 0.0311(6) -0.0057(5) 0.0076(5) -0.0070(4)
B1 0.0169(5) 0.0157(5) 0.0211(6) 0.0004(4) 0.0016(4) 0.0030(4)
B2 0.0191(5) 0.0196(6) 0.0214(6) 0.0001(5) 0.0062(4) -0.0016(4)
B3 0.0188(6) 0.0213(6) 0.0201(6) -0.0005(5) 0.0036(4) 0.0003(5)

loop_
_atom_type_symbol
_atom_type_description
_atom_type_scat_dispersion_real
_atom_type_scat_dispersion_imag
_atom_type_scat_source
C C 0.0181 0.0091 'International Tables Vol C Tables 4.2.6.8 and 6.1.1.4'
H H 0 0 'International Tables Vol C Tables 4.2.6.8 and 6.1.1.4'
B B 0.009 0.0039 'International Tables Vol C Tables 4.2.6.8 and 6.1.1.4'
O O 0.0492 0.0322 'International Tables Vol C Tables 4.2.6.8 and 6.1.1.4'

loop_
_exptl_crystal_face_index_h
_exptl_crystal_face_index_k
_exptl_crystal_face_index_l
_exptl_crystal_face_perp_dist
-1 -2 -8 0.0613
-1 4 -5 0.0748
0 4 6 0.0455
1 -5 5 0.045
15 0 -4 0.0088
-15 0 4 0.0083

loop_
_geom_angle_atom_site_label_1
_geom_angle_atom_site_label_2
_geom_angle_atom_site_label_3
_geom_angle
_geom_angle_site_symmetry_1
_geom_angle_site_symmetry_3
_geom_angle_publ_flag
B1 O1 C1 119.87(9) . . ?
B1 O2 C3 119.57(8) . . ?
B1 O3 C11 120.32(9) . . ?
B2 O4 C12 119.43(9) . . ?
B2 O5 C14 119.61(9) . . ?
B2 O6 C22 120.43(9) . . ?
B3 O7 C23 119.16(9) . . ?
B3 O8 C25 119.66(9) . . ?
B3 O9 C33 119.75(9) . . ?
C10 C1 O1 120.14(9) . . ?
C10 C1 C2 121.22(10) . . ?
O1 C1 C2 118.63(9) . . ?
C1 C2 C3 120.49(10) . . ?
C1 C2 C7 119.94(10) . . ?
C3 C2 C7 119.54(10) . . ?
C4 C3 O2 119.59(10) . . ?
C4 C3 C2 121.25(10) . . ?
O2 C3 C2 119.16(9) . . ?
C3 C4 C5 119.26(10) . . ?
C3 C4 H4 120.4 . . ?
C5 C4 H4 120.4 . . ?
C6 C5 C4 121.39(10) . . ?
C6 C5 H5 119.3 . . ?
C4 C5 H5 119.3 . . ?
C5 C6 C7 120.22(10) . . ?
C5 C6 H6 119.9 . . ?
C7 C6 H6 119.9 . . ?
C2 C7 C8 117.93(10) . . ?
C2 C7 C6 118.34(10) . . ?
C8 C7 C6 123.70(10) . . ?
C9 C8 C7 120.50(10) . . ?
C9 C8 H8 119.7 . . ?
C7 C8 H8 119.8 . . ?
C8 C9 C10 121.57(10) . . ?
C8 C9 H9 119.2 . . ?
C10 C9 H9 119.2 . . ?
C1 C10 C9 118.83(10) . . ?
C1 C10 H10 120.6 . . ?
C9 C10 H10 120.6 . . ?
O3 C11 H11A 109.5 . . ?
O3 C11 H11B 109.5 . . ?
H11A C11 H11B 109.5 . . ?
O3 C11 H11C 109.5 . . ?
H11A C11 H11C 109.5 . . ?
H11B C11 H11C 109.5 . . ?
C21 C12 O4 119.90(10) . . ?
C21 C12 C13 121.25(10) . . ?
O4 C12 C13 118.84(9) . . ?
C12 C13 C14 120.81(10) . . ?
C12 C13 C18 119.77(10) . . ?
C14 C13 C18 119.41(10) . . ?
C15 C14 O5 119.82(10) . . ?
C15 C14 C13 121.49(10) . . ?
O5 C14 C13 118.68(9) . . ?
C14 C15 C16 119.02(11) . . ?
C14 C15 H15 120.5 . . ?
C16 C15 H15 120.5 . . ?
C17 C16 C15 121.36(11) . . ?
C17 C16 H16 119.3 . . ?
C15 C16 H16 119.3 . . ?
C16 C17 C18 120.44(10) . . ?
C16 C17 H17 119.8 . . ?
C18 C17 H17 119.8 . . ?
C19 C18 C13 118.23(10) . . ?
C19 C18 C17 123.49(10) . . ?
C13 C18 C17 118.27(10) . . ?
C20 C19 C18 120.23(10) . . ?
C20 C19 H19 119.9 . . ?
C18 C19 H19 119.9 . . ?
C19 C20 C21 121.73(10) . . ?
C19 C20 H20 119.1 . . ?
C21 C20 H20 119.1 . . ?
C12 C21 C20 118.77(11) . . ?
C12 C21 H21 120.6 . . ?
C20 C21 H21 120.6 . . ?
O6 C22 H22A 109.5 . . ?
O6 C22 H22B 109.5 . . ?
H22A C22 H22B 109.5 . . ?
O6 C22 H22C 109.5 . . ?
H22A C22 H22C 109.5 . . ?
H22B C22 H22C 109.5 . . ?
C32 C23 O7 119.84(10) . . ?
C32 C23 C24 121.43(10) . . ?
O7 C23 C24 118.73(9) . . ?
C23 C24 C25 120.84(10) . . ?
C23 C24 C29 119.80(10) . . ?
C25 C24 C29 119.35(11) . . ?
C26 C25 O8 119.62(10) . . ?
C26 C25 C24 121.69(11) . . ?
O8 C25 C24 118.69(10) . . ?
C25 C26 C27 118.87(11) . . ?
C25 C26 H26 120.6 . . ?
C27 C26 H26 120.6 . . ?
C28 C27 C26 121.28(12) . . ?
C28 C27 H27 119.4 . . ?
C26 C27 H27 119.4 . . ?
C27 C28 C29 120.78(11) . . ?
C27 C28 H28 119.6 . . ?
C29 C28 H28 119.6 . . ?
C24 C29 C28 118.02(11) . . ?
C24 C29 C30 117.93(11) . . ?
C28 C29 C30 124.04(11) . . ?
C31 C30 C29 120.63(11) . . ?
C31 C30 H30 119.7 . . ?
C29 C30 H30 119.7 . . ?
C30 C31 C32 121.52(11) . . ?
C30 C31 H31 119.2 . . ?
C32 C31 H31 119.2 . . ?
C23 C32 C31 118.69(11) . . ?
C23 C32 H32 120.7 . . ?
C31 C32 H32 120.7 . . ?
O9 C33 H33A 109.5 . . ?
O9 C33 H33B 109.5 . . ?
H33A C33 H33B 109.5 . . ?
O9 C33 H33C 109.5 . . ?
H33A C33 H33C 109.5 . . ?
H33B C33 H33C 109.5 . . ?
O3 B1 O2 116.34(10) . . ?
O3 B1 O1 121.40(10) . . ?
O2 B1 O1 122.26(10) . . ?
O6 B2 O5 116.01(10) . . ?
O6 B2 O4 121.39(10) . . ?
O5 B2 O4 122.60(10) . . ?
O9 B3 O8 115.70(10) . . ?
O9 B3 O7 121.41(10) . . ?
O8 B3 O7 122.90(10) . . ?

loop_
_geom_bond_atom_site_label_1
_geom_bond_atom_site_label_2
_geom_bond_distance
_geom_bond_site_symmetry_2
_geom_bond_publ_flag
O1 B1 1.3804(14) . ?
O1 C1 1.3813(12) . ?
O2 B1 1.3754(14) . ?
O2 C3 1.3785(13) . ?
O3 B1 1.3485(14) . ?
O3 C11 1.4394(13) . ?
O4 B2 1.3805(14) . ?
O4 C12 1.3818(13) . ?
O5 B2 1.3764(15) . ?
O5 C14 1.3827(13) . ?
O6 B2 1.3441(15) . ?
O6 C22 1.4351(13) . ?
O7 B3 1.3793(14) . ?
O7 C23 1.3833(13) . ?
O8 B3 1.3741(15) . ?
O8 C25 1.3755(13) . ?
O9 B3 1.3449(14) . ?
O9 C33 1.4321(14) . ?
C1 C10 1.3688(15) . ?
C1 C2 1.4133(14) . ?
C2 C3 1.4139(15) . ?
C2 C7 1.4204(15) . ?
C3 C4 1.3642(15) . ?
C4 C5 1.4120(17) . ?
C4 H4 0.95 . ?
C5 C6 1.3714(17) . ?
C5 H5 0.95 . ?
C6 C7 1.4226(15) . ?
C6 H6 0.95 . ?
C7 C8 1.4210(16) . ?
C8 C9 1.3709(16) . ?
C8 H8 0.95 . ?
C9 C10 1.4134(16) . ?
C9 H9 0.95 . ?
C10 H10 0.95 . ?
C11 H11A 0.98 . ?
C11 H11B 0.98 . ?
C11 H11C 0.98 . ?
C12 C21 1.3682(15) . ?
C12 C13 1.4130(15) . ?
C13 C14 1.4142(15) . ?
C13 C18 1.4201(15) . ?
C14 C15 1.3646(16) . ?
C15 C16 1.4119(16) . ?
C15 H15 0.95 . ?
C16 C17 1.3710(17) . ?
C16 H16 0.95 . ?
C17 C18 1.4202(17) . ?
C17 H17 0.95 . ?
C18 C19 1.4191(16) . ?
C19 C20 1.3706(17) . ?
C19 H19 0.95 . ?
C20 C21 1.4136(16) . ?
C20 H20 0.95 . ?
C21 H21 0.95 . ?
C22 H22A 0.98 . ?
C22 H22B 0.98 . ?
C22 H22C 0.98 . ?
C23 C32 1.3679(15) . ?
C23 C24 1.4141(16) . ?
C24 C25 1.4147(16) . ?
C24 C29 1.4182(15) . ?
C25 C26 1.3631(16) . ?
C26 C27 1.4097(17) . ?
C26 H26 0.95 . ?
C27 C28 1.3687(19) . ?
C27 H27 0.95 . ?
C28 C29 1.4192(18) . ?
C28 H28 0.95 . ?
C29 C30 1.4218(17) . ?
C30 C31 1.3691(19) . ?
C30 H30 0.95 . ?
C31 C32 1.4143(17) . ?
C31 H31 0.95 . ?
C32 H32 0.95 . ?
C33 H33A 0.98 . ?
C33 H33B 0.98 . ?
C33 H33C 0.98 . ?
